data_7106821
loop_
_publ_author_name
'Ryo Sekiya'
'Reiko Kuroda'

_publ_section_title
;
 Controlling stereoselectivity of solid-state photoreactions by co-crystal
 formation
;
_journal_name_full Chem.Commun.
_journal_page_first 10097
_journal_paper_doi 10.1039/c1cc13484a
_journal_volume 47
_journal_year 2011
_chemical_formula_moiety 'C13.90 H15.70 Br0.10 O S'
_chemical_formula_sum 'C13.9 H15.7 Br0.1 O S'
_chemical_formula_weight 238.8
_chemical_name_common 'mixed crystal'
_chemical_name_systematic
;
mixed crystal
;
_space_group_IT_number 61
_symmetry_cell_setting orthorhombic
_symmetry_space_group_name_Hall '-P 2ac 2ab'
_symmetry_space_group_name_H-M 'P b c a'
_atom_sites_solution_hydrogens geom
_atom_sites_solution_primary direct
_atom_sites_solution_secondary difmap
_audit_creation_date 2010-11-17T18:44:56-00:00
_audit_creation_method 'WinGX routine CIF_UPDATE'
_cell_angle_alpha 90
_cell_angle_beta 90
_cell_angle_gamma 90
_cell_formula_units_Z 16
_cell_length_a 15.5798(4)
_cell_length_b 15.0633(4)
_cell_length_c 20.6424(5)
_cell_measurement_reflns_used 37467
_cell_measurement_temperature 103(2)
_cell_measurement_theta_max 29.92
_cell_measurement_theta_min 3.11
_cell_volume 4844.4(2)
_computing_cell_refinement RAPID-AUTO
_computing_data_collection RAPID-AUTO
_computing_data_reduction RAPID-AUTO
_computing_structure_refinement 'SHELXL-97 (Sheldrick, 1997)'
_computing_structure_solution 'SHELXS-97 (Sheldrick, 1997)'
_diffrn_ambient_temperature 103(2)
_diffrn_measured_fraction_theta_full 0.998
_diffrn_measured_fraction_theta_max 0.998
_diffrn_measurement_device_type 'RIGAKU RAXIS RAPID'
_diffrn_measurement_method \w
_diffrn_radiation_monochromator graphite
_diffrn_radiation_probe x-ray
_diffrn_radiation_source 'sealed tube'
_diffrn_radiation_type MoK\a
_diffrn_radiation_wavelength 0.71073
_diffrn_reflns_av_R_equivalents 0.0551
_diffrn_reflns_av_unetI/netI 0.0331
_diffrn_reflns_limit_h_max 21
_diffrn_reflns_limit_h_min -20
_diffrn_reflns_limit_k_max 21
_diffrn_reflns_limit_k_min -21
_diffrn_reflns_limit_l_max 28
_diffrn_reflns_limit_l_min -28
_diffrn_reflns_number 53767
_diffrn_reflns_theta_full 29.92
_diffrn_reflns_theta_max 29.92
_diffrn_reflns_theta_min 3.11
_exptl_absorpt_coefficient_mu 0.573
_exptl_absorpt_correction_T_max 0.7526
_exptl_absorpt_correction_T_min 0.7269
_exptl_absorpt_correction_type empirical
_exptl_absorpt_process_details 'ABSCOR (Higashi, 1995)'
_exptl_crystal_colour colorless
_exptl_crystal_density_diffrn 1.319
_exptl_crystal_density_method 'not measured'
_exptl_crystal_description block
_exptl_crystal_F_000 2025.6
_exptl_crystal_size_max 0.52
_exptl_crystal_size_mid 0.50
_exptl_crystal_size_min 0.46
_refine_diff_density_max 1.461
_refine_diff_density_min -1.142
_refine_diff_density_rms 0.065
_refine_ls_extinction_method none
_refine_ls_goodness_of_fit_ref 1.193
_refine_ls_hydrogen_treatment constr
_refine_ls_matrix_type full
_refine_ls_number_parameters 299
_refine_ls_number_reflns 6998
_refine_ls_number_restraints 0
_refine_ls_restrained_S_all 1.193
_refine_ls_R_factor_all 0.0653
_refine_ls_R_factor_gt 0.0517
_refine_ls_shift/su_max 0.000
_refine_ls_shift/su_mean 0.000
_refine_ls_structure_factor_coef Fsqd
_refine_ls_weighting_details 'calc w=1/[\s^2^(Fo^2^)+(0.0437P)^2^+3.5398P] where P=(Fo^2^+2Fc^2^)/3'
_refine_ls_weighting_scheme calc
_refine_ls_wR_factor_gt 0.1215
_refine_ls_wR_factor_ref 0.1273
_reflns_number_gt 5748
_reflns_number_total 6998
_reflns_threshold_expression >2sigma(I)
_cod_data_source_file c1cc13484a.txt
_cod_data_source_block co_crystal_Me_Br_9_1
_cod_depositor_comments
;
The following automatic conversions were performed:

'_diffrn_radiation_probe' value 'X-ray' changed to 'x-ray' according
to the built-in table from CIF Core dictionary named 'cif_core.dic'
version 2.4.1 from 2010-06-29.

Automatic conversion script
Id: cif_fix_values 1715 2011-07-08 13:25:40Z adriana 
;
_cod_original_sg_symbol_H-M Pbca
_cod_original_formula_sum 'C13.90 H15.70 Br0.10 O S'
_cod_database_code 7106821

loop_
_symmetry_equiv_pos_as_xyz
'x, y, z'
'-x+1/2, -y, z+1/2'
'x+1/2, -y+1/2, -z'
'-x, y+1/2, -z+1/2'
'-x, -y, -z'
'x-1/2, y, -z-1/2'
'-x-1/2, y-1/2, z'
'x, -y-1/2, z-1/2'

loop_
_atom_site_label
_atom_site_type_symbol
_atom_site_fract_x
_atom_site_fract_y
_atom_site_fract_z
_atom_site_U_iso_or_equiv
_atom_site_adp_type
_atom_site_occupancy
_atom_site_symmetry_multiplicity
_atom_site_calc_flag
_atom_site_refinement_flags
_atom_site_disorder_assembly
_atom_site_disorder_group
C1 C -0.00713(11) 0.36094(12) 0.15829(9) 0.0237(3) Uani 1 1 d . . .
H1 H -0.014 0.3622 0.1126 0.028 Uiso 1 1 calc R . .
C2 C -0.07676(12) 0.37919(13) 0.19821(9) 0.0275(4) Uani 1 1 d . . .
H2 H -0.1308 0.3934 0.1797 0.033 Uiso 1 1 calc R . .
C3 C -0.06760(13) 0.37675(13) 0.26495(9) 0.0281(4) Uani 1 1 d . . .
H3 H -0.1154 0.3884 0.2923 0.034 Uiso 1 1 calc R . .
C4 C 0.01223(13) 0.35714(12) 0.29157(9) 0.0257(4) Uani 1 1 d . A .
H4 H 0.0185 0.3558 0.3373 0.031 Uiso 1 1 calc R . .
C5 C 0.08315(12) 0.33935(11) 0.25252(8) 0.0217(3) Uani 1 1 d . . .
C6 C 0.07274(11) 0.34084(11) 0.18485(8) 0.0190(3) Uani 1 1 d . A .
C7 C 0.13047(11) 0.34284(11) 0.05693(8) 0.0191(3) Uani 1 1 d . A .
C8 C 0.10606(11) 0.28187(12) 0.01253(9) 0.0224(3) Uani 1 1 d . . .
C9 C 0.08436(13) 0.30887(13) -0.05595(9) 0.0273(4) Uani 1 1 d . . .
H9A H 0.0364 0.2715 -0.0716 0.033 Uiso 1 1 calc R . .
H9B H 0.1346 0.2969 -0.084 0.033 Uiso 1 1 calc R . .
C10 C 0.05938(12) 0.40573(13) -0.06308(9) 0.0272(4) Uani 1 1 d . . .
H10A H 0.0021 0.4156 -0.0436 0.033 Uiso 1 1 calc R . .
H10B H 0.0562 0.4214 -0.1096 0.033 Uiso 1 1 calc R . .
C11 C 0.12531(12) 0.46432(12) -0.02955(8) 0.0232(3) Uani 1 1 d . . .
H11A H 0.1804 0.4605 -0.0533 0.028 Uiso 1 1 calc R . .
H11B H 0.1057 0.5268 -0.0313 0.028 Uiso 1 1 calc R . .
C12 C 0.13982(11) 0.43844(12) 0.04003(8) 0.0200(3) Uani 1 1 d . . .
C14 C 0.09813(15) 0.18447(13) 0.02571(11) 0.0357(5) Uani 1 1 d . . .
H14A H 0.1279 0.17 0.0662 0.054 Uiso 1 1 calc R . .
H14B H 0.1239 0.151 -0.01 0.054 Uiso 1 1 calc R . .
H14C H 0.0373 0.1686 0.0296 0.054 Uiso 1 1 calc R . .
C21 C -0.17131(12) 0.21413(12) 0.08845(8) 0.0230(3) Uani 1 1 d . . .
H21 H -0.1777 0.2143 0.1342 0.028 Uiso 1 1 calc R . .
C22 C -0.18316(13) 0.29214(12) 0.05360(9) 0.0247(4) Uani 1 1 d . . .
H22 H -0.1987 0.3452 0.0756 0.03 Uiso 1 1 calc R . .
C23 C -0.17229(12) 0.29284(12) -0.01330(9) 0.0248(4) Uani 1 1 d . . .
H23 H -0.1792 0.3463 -0.0371 0.03 Uiso 1 1 calc R . .
C24 C -0.15121(11) 0.21430(12) -0.04477(8) 0.0226(3) Uani 1 1 d . B .
H24 H -0.1438 0.2148 -0.0905 0.027 Uiso 1 1 calc R . .
C25 C -0.14076(12) 0.13525(14) -0.01131(10) 0.0291(3) Uani 1 1 d . . .
C26 C -0.15005(11) 0.13574(11) 0.05650(8) 0.0195(3) Uani 1 1 d . B .
C27 C -0.14124(11) 0.06441(11) 0.18074(8) 0.0200(3) Uani 1 1 d . B .
C28 C -0.07215(11) 0.08783(11) 0.21632(9) 0.0220(3) Uani 1 1 d . . .
C29 C -0.08041(12) 0.11019(12) 0.28704(9) 0.0262(4) Uani 1 1 d . . .
H29A H -0.0397 0.1586 0.2976 0.031 Uiso 1 1 calc R . .
H29B H -0.0639 0.0576 0.313 0.031 Uiso 1 1 calc R . .
C30 C -0.16985(13) 0.13865(13) 0.30635(9) 0.0288(4) Uani 1 1 d . . .
H30A H -0.1827 0.1976 0.2875 0.035 Uiso 1 1 calc R . .
H30B H -0.1736 0.1435 0.3541 0.035 Uiso 1 1 calc R . .
C31 C -0.23462(12) 0.07113(14) 0.28218(9) 0.0282(4) Uani 1 1 d . . .
H31A H -0.2239 0.0132 0.3034 0.034 Uiso 1 1 calc R . .
H31B H -0.2932 0.0907 0.294 0.034 Uiso 1 1 calc R . .
C32 C -0.22880(12) 0.06017(12) 0.20953(8) 0.0230(3) Uani 1 1 d . . .
C34 C 0.01708(13) 0.09508(14) 0.18997(13) 0.0379(5) Uani 1 1 d . . .
H34A H 0.0209 0.0624 0.149 0.057 Uiso 1 1 calc R . .
H34B H 0.0577 0.0699 0.2212 0.057 Uiso 1 1 calc R . .
H34C H 0.031 0.1577 0.1825 0.057 Uiso 1 1 calc R . .
O1 O 0.15979(10) 0.49338(9) 0.08052(7) 0.0326(3) Uani 1 1 d . . .
O2 O -0.29255(10) 0.04890(12) 0.17650(7) 0.0409(4) Uani 1 1 d . . .
S1 S 0.16323(3) 0.31267(3) 0.13653(2) 0.02367(11) Uani 1 1 d . . .
S2 S -0.13282(4) 0.03384(3) 0.09788(2) 0.02965(12) Uani 1 1 d . . .
C13 C 0.1684(5) 0.3151(7) 0.2842(5) 0.0293(14) Uani 0.9 1 d P A 1
H13A H 0.1663 0.33 0.3303 0.044 Uiso 0.9 1 calc PR A 1
H13B H 0.2149 0.3483 0.2634 0.044 Uiso 0.9 1 calc PR A 1
H13C H 0.1787 0.2513 0.2791 0.044 Uiso 0.9 1 calc PR A 1
C33 C -0.12950(16) 0.0451(2) -0.04787(17) 0.0291(3) Uani 0.9 1 d P B 1
H33A H -0.1301 0.0557 -0.0947 0.044 Uiso 0.9 1 calc PR B 1
H33B H -0.1767 0.005 -0.0363 0.044 Uiso 0.9 1 calc PR B 1
H33C H -0.0747 0.018 -0.0355 0.044 Uiso 0.9 1 calc PR B 1
Br1 Br 0.1871(5) 0.3196(6) 0.2888(4) 0.0253(9) Uani 0.1 1 d P A 2
Br2 Br -0.10398(14) 0.0501(2) -0.05187(14) 0.0291(3) Uani 0.1 1 d P B 2

loop_
_atom_site_aniso_label
_atom_site_aniso_U_11
_atom_site_aniso_U_22
_atom_site_aniso_U_33
_atom_site_aniso_U_23
_atom_site_aniso_U_13
_atom_site_aniso_U_12
C1 0.0230(8) 0.0278(9) 0.0204(8) -0.0010(7) -0.0006(6) 0.0015(7)
C2 0.0213(9) 0.0334(10) 0.0278(9) -0.0045(8) 0.0005(7) 0.0020(7)
C3 0.0274(9) 0.0310(9) 0.0258(9) -0.0061(7) 0.0073(7) 0.0007(7)
C4 0.0343(10) 0.0237(8) 0.0192(8) -0.0017(7) 0.0024(7) -0.0003(7)
C5 0.0260(9) 0.0174(7) 0.0218(8) 0.0015(6) -0.0018(7) 0.0005(6)
C6 0.0214(8) 0.0152(7) 0.0203(7) 0.0014(6) 0.0014(6) 0.0001(6)
C7 0.0180(8) 0.0212(8) 0.0180(7) 0.0019(6) 0.0017(6) 0.0023(6)
C8 0.0182(8) 0.0227(8) 0.0264(8) -0.0024(7) 0.0034(6) 0.0004(6)
C9 0.0250(9) 0.0331(10) 0.0237(8) -0.0082(7) -0.0011(7) -0.0028(7)
C10 0.0265(9) 0.0369(10) 0.0182(8) -0.0001(7) -0.0033(7) 0.0043(8)
C11 0.0299(9) 0.0244(8) 0.0152(7) 0.0022(6) 0.0020(6) 0.0027(7)
C12 0.0213(8) 0.0206(8) 0.0181(7) -0.0008(6) 0.0009(6) 0.0026(6)
C14 0.0378(11) 0.0238(9) 0.0454(12) -0.0021(9) 0.0055(9) -0.0068(8)
C21 0.0307(9) 0.0216(8) 0.0168(7) 0.0010(6) 0.0033(6) -0.0016(7)
C22 0.0322(10) 0.0200(8) 0.0220(8) 0.0011(7) -0.0005(7) -0.0022(7)
C23 0.0317(10) 0.0216(8) 0.0210(8) 0.0059(7) -0.0040(7) -0.0042(7)
C24 0.0226(8) 0.0291(9) 0.0160(7) 0.0032(7) -0.0013(6) -0.0023(7)
C25 0.0206(8) 0.0370(6) 0.0299(5) 0.0037(4) 0.0045(6) -0.0010(6)
C26 0.0206(8) 0.0191(8) 0.0188(7) 0.0029(6) 0.0018(6) -0.0002(6)
C27 0.0273(8) 0.0183(7) 0.0144(7) 0.0031(6) 0.0010(6) 0.0010(6)
C28 0.0226(8) 0.0137(7) 0.0297(9) 0.0058(6) 0.0002(7) 0.0017(6)
C29 0.0288(9) 0.0229(8) 0.0268(9) 0.0026(7) -0.0120(7) -0.0040(7)
C30 0.0406(11) 0.0291(9) 0.0167(8) -0.0008(7) -0.0026(7) 0.0025(8)
C31 0.0241(9) 0.0420(11) 0.0186(8) 0.0037(8) 0.0022(6) -0.0014(8)
C32 0.0237(8) 0.0272(8) 0.0182(7) 0.0048(7) -0.0034(6) -0.0039(7)
C34 0.0232(9) 0.0289(10) 0.0615(14) 0.0077(10) 0.0088(9) -0.0011(8)
O1 0.0530(9) 0.0234(7) 0.0213(6) -0.0039(5) -0.0060(6) -0.0015(6)
O2 0.0300(8) 0.0634(11) 0.0291(7) 0.0071(7) -0.0118(6) -0.0148(7)
S1 0.0206(2) 0.0308(2) 0.0195(2) 0.00666(17) 0.00167(15) 0.00711(17)
S2 0.0530(3) 0.0196(2) 0.0164(2) 0.00203(16) 0.00518(19) 0.0073(2)
C13 0.023(3) 0.044(2) 0.021(2) 0.0022(14) -0.0019(19) 0.001(2)
C33 0.0206(8) 0.0370(6) 0.0299(5) 0.0037(4) 0.0045(6) -0.0010(6)
Br1 0.021(2) 0.0338(16) 0.0209(14) 0.0020(11) -0.0063(16) 0.0044(17)
Br2 0.0206(8) 0.0370(6) 0.0299(5) 0.0037(4) 0.0045(6) -0.0010(6)

loop_
_atom_type_symbol
_atom_type_description
_atom_type_scat_dispersion_real
_atom_type_scat_dispersion_imag
_atom_type_scat_source
C C 0.0033 0.0016 'International Tables Vol C Tables 4.2.6.8 and 6.1.1.4'
H H 0 0 'International Tables Vol C Tables 4.2.6.8 and 6.1.1.4'
O O 0.0106 0.006 'International Tables Vol C Tables 4.2.6.8 and 6.1.1.4'
S S 0.1246 0.1234 'International Tables Vol C Tables 4.2.6.8 and 6.1.1.4'
Br Br -0.2901 2.4595 'International Tables Vol C Tables 4.2.6.8 and 6.1.1.4'

loop_
_geom_angle_atom_site_label_1
_geom_angle_atom_site_label_2
_geom_angle_atom_site_label_3
_geom_angle
_geom_angle_site_symmetry_1
_geom_angle_site_symmetry_3
_geom_angle_publ_flag
C2 C1 C6 120.45(16) . . ?
C2 C1 H1 119.8 . . ?
C6 C1 H1 119.8 . . ?
C3 C2 C1 120.26(18) . . ?
C3 C2 H2 119.9 . . ?
C1 C2 H2 119.9 . . ?
C2 C3 C4 119.36(17) . . ?
C2 C3 H3 120.3 . . ?
C4 C3 H3 120.3 . . ?
C5 C4 C3 121.40(17) . . ?
C5 C4 H4 119.3 . . ?
C3 C4 H4 119.3 . . ?
C4 C5 C6 118.68(16) . . ?
C4 C5 C13 119.3(4) . . ?
C6 C5 C13 122.0(4) . . ?
C4 C5 Br1 120.1(3) . . ?
C6 C5 Br1 121.1(3) . . ?
C13 C5 Br1 4.6(7) . . ?
C1 C6 C5 119.83(16) . . ?
C1 C6 S1 122.63(13) . . ?
C5 C6 S1 117.50(13) . . ?
C8 C7 C12 121.72(15) . . ?
C8 C7 S1 122.21(14) . . ?
C12 C7 S1 115.80(12) . . ?
C7 C8 C14 124.45(17) . . ?
C7 C8 C9 120.99(16) . . ?
C14 C8 C9 114.56(16) . . ?
C8 C9 C10 114.04(15) . . ?
C8 C9 H9A 108.7 . . ?
C10 C9 H9A 108.7 . . ?
C8 C9 H9B 108.7 . . ?
C10 C9 H9B 108.7 . . ?
H9A C9 H9B 107.6 . . ?
C9 C10 C11 109.92(15) . . ?
C9 C10 H10A 109.7 . . ?
C11 C10 H10A 109.7 . . ?
C9 C10 H10B 109.7 . . ?
C11 C10 H10B 109.7 . . ?
H10A C10 H10B 108.2 . . ?
C12 C11 C10 112.67(15) . . ?
C12 C11 H11A 109.1 . . ?
C10 C11 H11A 109.1 . . ?
C12 C11 H11B 109.1 . . ?
C10 C11 H11B 109.1 . . ?
H11A C11 H11B 107.8 . . ?
O1 C12 C7 121.47(16) . . ?
O1 C12 C11 121.18(16) . . ?
C7 C12 C11 117.34(15) . . ?
C8 C14 H14A 109.5 . . ?
C8 C14 H14B 109.5 . . ?
H14A C14 H14B 109.5 . . ?
C8 C14 H14C 109.5 . . ?
H14A C14 H14C 109.5 . . ?
H14B C14 H14C 109.5 . . ?
C22 C21 C26 120.21(16) . . ?
C22 C21 H21 119.9 . . ?
C26 C21 H21 119.9 . . ?
C23 C22 C21 120.26(17) . . ?
C23 C22 H22 119.9 . . ?
C21 C22 H22 119.9 . . ?
C24 C23 C22 119.11(16) . . ?
C24 C23 H23 120.4 . . ?
C22 C23 H23 120.4 . . ?
C25 C24 C23 121.75(16) . . ?
C25 C24 H24 119.1 . . ?
C23 C24 H24 119.1 . . ?
C24 C25 C26 118.62(18) . . ?
C24 C25 Br2 117.38(18) . . ?
C26 C25 Br2 123.33(18) . . ?
C24 C25 C33 121.3(2) . . ?
C26 C25 C33 119.7(2) . . ?
Br2 C25 C33 14.61(12) . . ?
C21 C26 C25 120.01(16) . . ?
C21 C26 S2 122.73(13) . . ?
C25 C26 S2 117.26(14) . . ?
C28 C27 C32 121.63(15) . . ?
C28 C27 S2 122.20(14) . . ?
C32 C27 S2 116.15(13) . . ?
C27 C28 C34 124.18(18) . . ?
C27 C28 C29 121.23(16) . . ?
C34 C28 C29 114.58(17) . . ?
C28 C29 C30 113.49(15) . . ?
C28 C29 H29A 108.9 . . ?
C30 C29 H29A 108.9 . . ?
C28 C29 H29B 108.9 . . ?
C30 C29 H29B 108.9 . . ?
H29A C29 H29B 107.7 . . ?
C29 C30 C31 109.65(16) . . ?
C29 C30 H30A 109.7 . . ?
C31 C30 H30A 109.7 . . ?
C29 C30 H30B 109.7 . . ?
C31 C30 H30B 109.7 . . ?
H30A C30 H30B 108.2 . . ?
C32 C31 C30 111.08(15) . . ?
C32 C31 H31A 109.4 . . ?
C30 C31 H31A 109.4 . . ?
C32 C31 H31B 109.4 . . ?
C30 C31 H31B 109.4 . . ?
H31A C31 H31B 108 . . ?
O2 C32 C27 122.01(16) . . ?
O2 C32 C31 121.49(17) . . ?
C27 C32 C31 116.50(15) . . ?
C28 C34 H34A 109.5 . . ?
C28 C34 H34B 109.5 . . ?
H34A C34 H34B 109.5 . . ?
C28 C34 H34C 109.5 . . ?
H34A C34 H34C 109.5 . . ?
H34B C34 H34C 109.5 . . ?
C6 S1 C7 103.27(8) . . ?
C27 S2 C26 103.17(8) . . ?
C5 C13 H13A 109.5 . . ?
C5 C13 H13B 109.5 . . ?
C5 C13 H13C 109.5 . . ?
C25 C33 H33A 109.5 . . ?
C25 C33 H33B 109.5 . . ?
C25 C33 H33C 109.5 . . ?

loop_
_geom_bond_atom_site_label_1
_geom_bond_atom_site_label_2
_geom_bond_distance
_geom_bond_site_symmetry_2
_geom_bond_publ_flag
C1 C2 1.390(3) . ?
C1 C6 1.393(2) . ?
C1 H1 0.95 . ?
C2 C3 1.385(3) . ?
C2 H2 0.95 . ?
C3 C4 1.391(3) . ?
C3 H3 0.95 . ?
C4 C5 1.394(3) . ?
C4 H4 0.95 . ?
C5 C6 1.406(2) . ?
C5 C13 1.524(7) . ?
C5 Br1 1.809(7) . ?
C6 S1 1.7785(17) . ?
C7 C8 1.352(2) . ?
C7 C12 1.489(2) . ?
C7 S1 1.7796(17) . ?
C8 C14 1.497(3) . ?
C8 C9 1.509(3) . ?
C9 C10 1.517(3) . ?
C9 H9A 0.99 . ?
C9 H9B 0.99 . ?
C10 C11 1.521(3) . ?
C10 H10A 0.99 . ?
C10 H10B 0.99 . ?
C11 C12 1.505(2) . ?
C11 H11A 0.99 . ?
C11 H11B 0.99 . ?
C12 O1 1.217(2) . ?
C14 H14A 0.98 . ?
C14 H14B 0.98 . ?
C14 H14C 0.98 . ?
C21 C22 1.390(2) . ?
C21 C26 1.392(2) . ?
C21 H21 0.95 . ?
C22 C23 1.391(3) . ?
C22 H22 0.95 . ?
C23 C24 1.389(3) . ?
C23 H23 0.95 . ?
C24 C25 1.386(3) . ?
C24 H24 0.95 . ?
C25 C26 1.407(3) . ?
C25 Br2 1.636(4) . ?
C25 C33 1.564(4) . ?
C26 S2 1.7771(17) . ?
C27 C28 1.350(2) . ?
C27 C32 1.489(2) . ?
C27 S2 1.7761(17) . ?
C28 C34 1.497(3) . ?
C28 C29 1.504(3) . ?
C29 C30 1.512(3) . ?
C29 H29A 0.99 . ?
C29 H29B 0.99 . ?
C30 C31 1.517(3) . ?
C30 H30A 0.99 . ?
C30 H30B 0.99 . ?
C31 C32 1.512(2) . ?
C31 H31A 0.99 . ?
C31 H31B 0.99 . ?
C32 O2 1.217(2) . ?
C34 H34A 0.98 . ?
C34 H34B 0.98 . ?
C34 H34C 0.98 . ?
C13 H13A 0.98 . ?
C13 H13B 0.98 . ?
C13 H13C 0.98 . ?
C33 H33A 0.98 . ?
C33 H33B 0.98 . ?
C33 H33C 0.98 . ?
